data_1542647
loop_
_publ_author_name
'Huang, Jau-Jiun'
'Hung, Yu-Hsiang'
'Ting, Pei-Ling'
'Tsai, Yu-Ning'
'Gao, Huan-Jie'
'Chiu, Tien-Lung'
'Lee, Jiun-Haw'
'Chen, Chi-Lin'
'Chou, Pi-Tai'
'Leung, Man-Kit'

_publ_section_title
;
 Orthogonally Substituted Benzimidazole-Carbazole Benzene As Universal
 Hosts for Phosphorescent Organic Light-Emitting Diodes.
;
_journal_issue 4
_journal_name_full 'Organic letters'
_journal_page_first 672
_journal_page_last 675
_journal_paper_doi 10.1021/acs.orglett.5b03631
_journal_volume 18
_journal_year 2016
_chemical_formula_sum 'C31 H23 N3 O0.5'
_chemical_formula_weight 445.52
_chemical_name_systematic
; 
 ? 
;
_space_group_IT_number 14
_symmetry_cell_setting monoclinic
_symmetry_space_group_name_Hall '-P 2yn'
_symmetry_space_group_name_H-M 'P 1 21/n 1'
_atom_sites_solution_hydrogens geom
_atom_sites_solution_primary direct
_atom_sites_solution_secondary difmap
_audit_creation_method SHELXL-97
_cell_angle_alpha 90.00
_cell_angle_beta 91.0200(10)
_cell_angle_gamma 90.00
_cell_formula_units_Z 4
_cell_length_a 9.82850(10)
_cell_length_b 13.8100(2)
_cell_length_c 17.3341(2)
_cell_measurement_reflns_used 9290
_cell_measurement_temperature 295(2)
_cell_measurement_theta_max 74.7810
_cell_measurement_theta_min 4.0690
_cell_volume 2352.41(5)
_computing_cell_refinement
; 
CrysAlisPro, Agilent Technologies, 
Version 1.171.36.24 (release 03-12-2012 CrysAlis171 .NET) 
(compiled Dec  3 2012,18:21:49) 
Empirical absorption correction using spherical harmonics, 
 implemented in SCALE3 ABSPACK scaling algorithm. 
;
_computing_data_collection
; 
CrysAlisPro, Agilent Technologies, 
Version 1.171.36.24 (release 03-12-2012 CrysAlis171 .NET) 
(compiled Dec  3 2012,18:21:49) 
Empirical absorption correction using spherical harmonics, 
 implemented in SCALE3 ABSPACK scaling algorithm. 
;
_computing_data_reduction
; 
CrysAlisPro, Agilent Technologies, 
Version 1.171.36.24 (release 03-12-2012 CrysAlis171 .NET) 
(compiled Dec  3 2012,18:21:49) 
Empirical absorption correction using spherical harmonics, 
 implemented in SCALE3 ABSPACK scaling algorithm. 
;
_computing_molecular_graphics SHELXTL
_computing_publication_material SHELXTL
_computing_structure_refinement 'SHELXL-97 (Sheldrick, 1997)'
_computing_structure_solution 'SHELXS-97 (Sheldrick, 1990)'
_diffrn_ambient_temperature 295(2)
_diffrn_measured_fraction_theta_full 1.000
_diffrn_measured_fraction_theta_max 1.000
_diffrn_measurement_device_type 'Oxford Diffraction Gemini A'
_diffrn_measurement_method CCD
_diffrn_radiation_monochromator graphite
_diffrn_radiation_source 'fine-focus sealed tube'
_diffrn_radiation_type CuK\a
_diffrn_radiation_wavelength 1.54178
_diffrn_reflns_av_R_equivalents 0.0277
_diffrn_reflns_av_sigmaI/netI 0.0184
_diffrn_reflns_limit_h_max 11
_diffrn_reflns_limit_h_min -11
_diffrn_reflns_limit_k_max 16
_diffrn_reflns_limit_k_min -16
_diffrn_reflns_limit_l_max 20
_diffrn_reflns_limit_l_min -15
_diffrn_reflns_number 18738
_diffrn_reflns_theta_full 68.00
_diffrn_reflns_theta_max 68.00
_diffrn_reflns_theta_min 4.09
_exptl_absorpt_coefficient_mu 0.591
_exptl_absorpt_correction_T_max 1.00000
_exptl_absorpt_correction_T_min 0.90555
_exptl_absorpt_correction_type multi-scan
_exptl_absorpt_process_details
; 
CrysAlisPro, Agilent Technologies, 
Version 1.171.36.24 (release 03-12-2012 CrysAlis171 .NET) 
(compiled Dec  3 2012,18:21:49) 
Empirical absorption correction using spherical harmonics, 
 implemented in SCALE3 ABSPACK scaling algorithm. 
;
_exptl_crystal_density_diffrn 1.258
_exptl_crystal_density_method 'not measured'
_exptl_crystal_description column
_exptl_crystal_F_000 936
_exptl_crystal_size_max 0.20
_exptl_crystal_size_mid 0.15
_exptl_crystal_size_min 0.10
_refine_diff_density_max 0.189
_refine_diff_density_min -0.197
_refine_diff_density_rms 0.033
_refine_ls_extinction_coef 0.0018(2)
_refine_ls_extinction_expression Fc^*^=kFc[1+0.001xFc^2^\l^3^/sin(2\q)]^-1/4^
_refine_ls_extinction_method SHELXL
_refine_ls_goodness_of_fit_ref 1.030
_refine_ls_hydrogen_treatment mixed
_refine_ls_matrix_type full
_refine_ls_number_parameters 323
_refine_ls_number_reflns 4284
_refine_ls_number_restraints 2
_refine_ls_restrained_S_all 1.030
_refine_ls_R_factor_all 0.0459
_refine_ls_R_factor_gt 0.0406
_refine_ls_shift/su_max 0.025
_refine_ls_shift/su_mean 0.001
_refine_ls_structure_factor_coef Fsqd
_refine_ls_weighting_details 'calc w=1/[\s^2^(Fo^2^)+(0.0744P)^2^+0.3744P] where P=(Fo^2^+2Fc^2^)/3'
_refine_ls_weighting_scheme calc
_refine_ls_wR_factor_gt 0.1159
_refine_ls_wR_factor_ref 0.1227
_reflns_number_gt 3763
_reflns_number_total 4284
_reflns_threshold_expression >2sigma(I)
_cod_data_source_file ol5b03631_si_002.cif
_cod_data_source_block ic16018
_cod_depositor_comments
;
The following automatic conversions were performed:

'_symmetry_cell_setting' value 'Monoclinic' changed to 'monoclinic'
according to
/usr/data/users/saulius/crontab/automatic-downloads/current/ACS/lib/dictionaries/cif_core.dic
dictionary named 'cif_core.dic' version 2.4.2 from 2011-04-26.

Automatic conversion script
Id: cif_fix_values 4268 2015-11-12 08:31:59Z antanas 
;
_cod_original_sg_symbol_H-M P2(1)/n
_cod_original_formula_sum 'C31 H23 N3 O0.50'
_cod_database_code 1542647

loop_
_symmetry_equiv_pos_as_xyz
'x, y, z'
'-x+1/2, y+1/2, -z+1/2'
'-x, -y, -z'
'x-1/2, -y-1/2, z-1/2'

loop_
_atom_site_label
_atom_site_type_symbol
_atom_site_fract_x
_atom_site_fract_y
_atom_site_fract_z
_atom_site_U_iso_or_equiv
_atom_site_adp_type
_atom_site_occupancy
_atom_site_symmetry_multiplicity
_atom_site_calc_flag
_atom_site_refinement_flags
N1 N 0.07951(11) 0.91711(8) 0.18940(6) 0.0401(3) Uani 1 1 d .
N2 N -0.13541(12) 0.92574(9) 0.23057(8) 0.0490(3) Uani 1 1 d .
N3 N 0.09180(11) 0.69072(8) 0.19706(6) 0.0402(3) Uani 1 1 d .
C1 C 0.01646(14) 0.99076(10) 0.14668(8) 0.0453(3) Uani 1 1 d .
C2 C 0.06527(17) 1.05419(12) 0.09149(9) 0.0569(4) Uani 1 1 d .
H2A H 0.1542 1.0508 0.0743 0.068 Uiso 1 1 calc R
C3 C -0.0257(2) 1.12269(13) 0.06356(11) 0.0708(5) Uani 1 1 d .
H3A H 0.0026 1.1666 0.0264 0.085 Uiso 1 1 calc R
C4 C -0.1579(2) 1.12745(14) 0.08957(13) 0.0788(6) Uani 1 1 d .
H4A H -0.2159 1.1748 0.0696 0.095 Uiso 1 1 calc R
C5 C -0.20628(19) 1.06449(14) 0.14397(12) 0.0697(5) Uani 1 1 d .
H5A H -0.2955 1.0682 0.1606 0.084 Uiso 1 1 calc R
C6 C -0.11633(15) 0.99446(11) 0.17341(9) 0.0510(4) Uani 1 1 d .
C7 C 0.22322(13) 0.90095(9) 0.19333(8) 0.0390(3) Uani 1 1 d .
C8 C 0.29173(14) 0.90810(10) 0.26334(8) 0.0460(3) Uani 1 1 d .
H8A H 0.2443 0.9207 0.3082 0.055 Uiso 1 1 calc R
C9 C 0.43143(16) 0.89635(13) 0.26622(10) 0.0599(4) Uani 1 1 d .
H9A H 0.4777 0.8996 0.3134 0.072 Uiso 1 1 calc R
C10 C 0.50245(16) 0.87993(13) 0.20001(12) 0.0641(5) Uani 1 1 d .
H10A H 0.5966 0.8733 0.2022 0.077 Uiso 1 1 calc R
C11 C 0.43392(17) 0.87337(12) 0.13073(11) 0.0606(4) Uani 1 1 d .
H11A H 0.4822 0.8625 0.0859 0.073 Uiso 1 1 calc R
C12 C 0.29366(16) 0.88275(10) 0.12654(9) 0.0500(3) Uani 1 1 d .
H12A H 0.2475 0.8769 0.0795 0.060 Uiso 1 1 calc R
C13 C -0.01738(13) 0.88205(9) 0.23857(8) 0.0400(3) Uani 1 1 d .
C14 C 0.00826(12) 0.80353(9) 0.29493(8) 0.0387(3) Uani 1 1 d .
C15 C -0.02670(15) 0.81899(10) 0.37136(8) 0.0466(3) Uani 1 1 d .
H15A H -0.0682 0.8769 0.3849 0.056 Uiso 1 1 calc R
C16 C -0.00120(16) 0.75041(11) 0.42723(8) 0.0515(4) Uani 1 1 d .
H16A H -0.0243 0.7624 0.4781 0.062 Uiso 1 1 calc R
C17 C 0.05886(16) 0.66365(11) 0.40743(9) 0.0524(4) Uani 1 1 d .
H17A H 0.0781 0.6177 0.4453 0.063 Uiso 1 1 calc R
C18 C 0.09019(15) 0.64518(10) 0.33186(8) 0.0462(3) Uani 1 1 d .
H18A H 0.1289 0.5861 0.3187 0.055 Uiso 1 1 calc R
C19 C 0.06449(12) 0.71391(9) 0.27499(7) 0.0381(3) Uani 1 1 d .
C20 C -0.00640(14) 0.68339(9) 0.13783(8) 0.0422(3) Uani 1 1 d .
C21 C -0.14312(15) 0.70795(11) 0.13824(10) 0.0535(4) Uani 1 1 d .
H21A H -0.1831 0.7333 0.1821 0.064 Uiso 1 1 calc R
C22 C -0.21795(17) 0.69329(13) 0.07076(11) 0.0645(5) Uani 1 1 d .
H22A H -0.3096 0.7100 0.0692 0.077 Uiso 1 1 calc R
C23 C -0.1591(2) 0.65421(13) 0.00540(10) 0.0671(5) Uani 1 1 d .
H23A H -0.2118 0.6456 -0.0392 0.081 Uiso 1 1 calc R
C24 C -0.02419(19) 0.62811(12) 0.00565(9) 0.0574(4) Uani 1 1 d .
H24A H 0.0142 0.6011 -0.0380 0.069 Uiso 1 1 calc R
C25 C 0.05438(15) 0.64285(9) 0.07270(8) 0.0446(3) Uani 1 1 d .
C26 C 0.19479(15) 0.62336(9) 0.09336(8) 0.0426(3) Uani 1 1 d .
C27 C 0.30441(17) 0.58462(11) 0.05348(9) 0.0524(4) Uani 1 1 d .
H27A H 0.2935 0.5640 0.0027 0.063 Uiso 1 1 calc R
C28 C 0.42878(17) 0.57757(11) 0.09073(10) 0.0561(4) Uani 1 1 d .
H28A H 0.5025 0.5520 0.0647 0.067 Uiso 1 1 calc R
C29 C 0.44598(15) 0.60806(11) 0.16682(10) 0.0528(4) Uani 1 1 d .
H29A H 0.5313 0.6028 0.1905 0.063 Uiso 1 1 calc R
C30 C 0.33932(14) 0.64595(10) 0.20809(8) 0.0453(3) Uani 1 1 d .
H30A H 0.3511 0.6659 0.2590 0.054 Uiso 1 1 calc R
C31 C 0.21388(13) 0.65300(9) 0.17032(8) 0.0391(3) Uani 1 1 d .
O1 O -0.2952(3) 0.9647(2) 0.36617(14) 0.0660(6) Uani 0.50 1 d PD
H1 H -0.262(2) 0.9517(18) 0.3244(11) 0.099 Uiso 1 1 d D
H2 H -0.323(2) 1.0187(13) 0.3637(14) 0.099 Uiso 1 1 d D

loop_
_atom_site_aniso_label
_atom_site_aniso_U_11
_atom_site_aniso_U_22
_atom_site_aniso_U_33
_atom_site_aniso_U_23
_atom_site_aniso_U_13
_atom_site_aniso_U_12
N1 0.0384(6) 0.0389(6) 0.0428(6) 0.0025(4) -0.0017(4) 0.0023(4)
N2 0.0394(6) 0.0490(7) 0.0587(7) -0.0005(5) -0.0001(5) 0.0061(5)
N3 0.0399(6) 0.0413(6) 0.0395(6) -0.0041(4) 0.0002(4) 0.0029(4)
C1 0.0484(7) 0.0409(7) 0.0462(7) 0.0002(6) -0.0104(6) 0.0020(5)
C2 0.0615(9) 0.0531(9) 0.0558(9) 0.0098(7) -0.0097(7) -0.0029(7)
C3 0.0868(13) 0.0563(10) 0.0689(11) 0.0191(8) -0.0161(10) 0.0029(8)
C4 0.0825(13) 0.0655(11) 0.0875(14) 0.0173(10) -0.0198(11) 0.0245(9)
C5 0.0586(10) 0.0678(11) 0.0823(12) 0.0069(9) -0.0120(9) 0.0192(8)
C6 0.0475(8) 0.0470(8) 0.0582(9) -0.0002(6) -0.0104(6) 0.0066(6)
C7 0.0375(7) 0.0341(6) 0.0455(7) 0.0027(5) 0.0009(5) -0.0013(5)
C8 0.0447(7) 0.0479(7) 0.0453(7) 0.0037(6) -0.0003(6) -0.0019(6)
C9 0.0456(8) 0.0674(10) 0.0663(10) 0.0086(8) -0.0119(7) -0.0025(7)
C10 0.0380(8) 0.0621(10) 0.0922(13) 0.0070(9) 0.0042(8) 0.0011(7)
C11 0.0534(9) 0.0580(9) 0.0711(11) -0.0031(8) 0.0233(8) 0.0010(7)
C12 0.0535(8) 0.0494(8) 0.0472(8) -0.0029(6) 0.0057(6) -0.0022(6)
C13 0.0382(7) 0.0379(6) 0.0438(7) -0.0033(5) 0.0016(5) 0.0011(5)
C14 0.0333(6) 0.0389(7) 0.0439(7) -0.0022(5) 0.0024(5) -0.0016(5)
C15 0.0476(7) 0.0436(7) 0.0487(8) -0.0060(6) 0.0070(6) 0.0023(6)
C16 0.0573(9) 0.0580(9) 0.0393(7) -0.0035(6) 0.0076(6) -0.0009(7)
C17 0.0594(9) 0.0528(8) 0.0451(8) 0.0086(6) 0.0042(6) 0.0043(7)
C18 0.0488(8) 0.0406(7) 0.0494(8) 0.0008(6) 0.0035(6) 0.0042(6)
C19 0.0340(6) 0.0395(6) 0.0409(7) -0.0030(5) 0.0022(5) -0.0016(5)
C20 0.0454(7) 0.0374(6) 0.0438(7) 0.0000(5) -0.0023(6) -0.0034(5)
C21 0.0460(8) 0.0551(8) 0.0593(9) -0.0072(7) -0.0034(7) -0.0019(6)
C22 0.0505(9) 0.0675(10) 0.0748(11) -0.0030(8) -0.0167(8) -0.0025(7)
C23 0.0744(12) 0.0688(11) 0.0573(10) -0.0014(8) -0.0235(8) -0.0078(9)
C24 0.0754(11) 0.0537(9) 0.0429(8) -0.0029(6) -0.0057(7) -0.0035(7)
C25 0.0564(8) 0.0369(7) 0.0405(7) 0.0015(5) 0.0005(6) -0.0026(6)
C26 0.0538(8) 0.0342(6) 0.0401(7) 0.0036(5) 0.0074(6) 0.0000(5)
C27 0.0657(10) 0.0463(8) 0.0458(8) 0.0016(6) 0.0166(7) 0.0026(7)
C28 0.0580(9) 0.0499(8) 0.0613(9) 0.0070(7) 0.0225(7) 0.0110(7)
C29 0.0460(8) 0.0486(8) 0.0641(10) 0.0127(7) 0.0071(7) 0.0075(6)
C30 0.0468(7) 0.0413(7) 0.0480(7) 0.0040(6) 0.0022(6) 0.0033(5)
C31 0.0433(7) 0.0319(6) 0.0421(7) 0.0034(5) 0.0059(5) 0.0019(5)
O1 0.0692(15) 0.0728(16) 0.0563(13) -0.0062(12) 0.0121(11) 0.0176(12)

loop_
_atom_type_symbol
_atom_type_description
_atom_type_scat_dispersion_real
_atom_type_scat_dispersion_imag
_atom_type_scat_source
C C 0.0181 0.0091 'International Tables Vol C Tables 4.2.6.8 and 6.1.1.4'
H H 0.0000 0.0000 'International Tables Vol C Tables 4.2.6.8 and 6.1.1.4'
N N 0.0311 0.0180 'International Tables Vol C Tables 4.2.6.8 and 6.1.1.4'
O O 0.0492 0.0322 'International Tables Vol C Tables 4.2.6.8 and 6.1.1.4'

loop_
_geom_angle_atom_site_label_1
_geom_angle_atom_site_label_2
_geom_angle_atom_site_label_3
_geom_angle
C13 N1 C1 106.20(11)
C13 N1 C7 127.50(11)
C1 N1 C7 124.57(11)
C13 N2 C6 105.04(12)
C31 N3 C20 108.37(11)
C31 N3 C19 125.40(11)
C20 N3 C19 125.09(11)
C2 C1 C6 122.88(14)
C2 C1 N1 131.99(14)
C6 C1 N1 105.05(12)
C3 C2 C1 116.32(17)
C2 C3 C4 121.54(17)
C5 C4 C3 122.12(16)
C4 C5 C6 117.61(18)
N2 C6 C1 110.59(12)
N2 C6 C5 129.81(16)
C1 C6 C5 119.54(16)
C8 C7 C12 120.35(13)
C8 C7 N1 119.76(12)
C12 C7 N1 119.81(12)
C7 C8 C9 119.46(14)
C10 C9 C8 120.57(15)
C11 C10 C9 119.65(15)
C10 C11 C12 120.88(15)
C7 C12 C11 119.06(15)
N2 C13 N1 113.11(12)
N2 C13 C14 123.16(12)
N1 C13 C14 123.73(11)
C15 C14 C19 118.40(12)
C15 C14 C13 118.34(12)
C19 C14 C13 123.25(12)
C16 C15 C14 121.35(13)
C15 C16 C17 119.73(14)
C18 C17 C16 120.09(14)
C17 C18 C19 120.58(13)
C18 C19 C14 119.75(12)
C18 C19 N3 119.12(12)
C14 C19 N3 121.09(12)
C21 C20 N3 129.36(13)
C21 C20 C25 121.90(13)
N3 C20 C25 108.72(12)
C22 C21 C20 117.39(16)
C21 C22 C23 121.50(16)
C24 C23 C22 120.98(15)
C23 C24 C25 118.88(16)
C24 C25 C20 119.34(14)
C24 C25 C26 133.60(14)
C20 C25 C26 107.06(12)
C27 C26 C31 119.37(14)
C27 C26 C25 133.66(14)
C31 C26 C25 106.97(12)
C28 C27 C26 118.79(14)
C27 C28 C29 121.01(14)
C30 C29 C28 121.63(14)
C29 C30 C31 117.22(14)
C30 C31 N3 129.13(13)
C30 C31 C26 121.97(13)
N3 C31 C26 108.86(12)

loop_
_geom_bond_atom_site_label_1
_geom_bond_atom_site_label_2
_geom_bond_distance
N1 C13 1.3772(17)
N1 C1 1.3967(17)
N1 C7 1.4304(16)
N2 C13 1.3127(18)
N2 C6 1.387(2)
N3 C31 1.3948(17)
N3 C20 1.4002(17)
N3 C19 1.4186(17)
C1 C2 1.389(2)
C1 C6 1.394(2)
C2 C3 1.383(2)
C3 C4 1.385(3)
C4 C5 1.374(3)
C5 C6 1.401(2)
C7 C8 1.3808(19)
C7 C12 1.383(2)
C8 C9 1.383(2)
C9 C10 1.373(3)
C10 C11 1.369(3)
C11 C12 1.385(2)
C13 C14 1.4781(18)
C14 C15 1.3911(19)
C14 C19 1.4013(18)
C15 C16 1.374(2)
C16 C17 1.382(2)
C17 C18 1.375(2)
C18 C19 1.3884(19)
C20 C21 1.386(2)
C20 C25 1.403(2)
C21 C22 1.385(2)
C22 C23 1.390(3)
C23 C24 1.374(3)
C24 C25 1.399(2)
C25 C26 1.445(2)
C26 C27 1.397(2)
C26 C31 1.4047(19)
C27 C28 1.376(2)
C28 C29 1.392(2)
C29 C30 1.382(2)
C30 C31 1.389(2)
